data_4027013
loop_
_publ_author_name
'Andrew S. Paton'
'Graham E. Morse'
'David Castelino'
'Timothy P. Bender'

_publ_contact_author_address
;                       Department of Chemical Engineering and Applied Chemistry
                        University of Toronto
                        200 College St.
                        Ontario
                        Canada
                        M5S 3E5

            Department of Chemistry
            University of Toronto
            80 St. George St.
            Toronto
            Ontario, Canada
            M5S 3H6 
;
_publ_contact_author_email TIM.BENDER@UTORONTO.CA
_publ_contact_author_name 'Timothy Bender'
_publ_section_title
;
 Pseudohalides of Boron Subphthalocyanine
;
_journal_name_full 'Journal of Organic Chemistry'
_journal_page_first 2531
_journal_page_last 2536
_journal_paper_doi 10.1021/jo202365x
_journal_volume 77
_journal_year 2012
_chemical_formula_moiety 'C25 H15 B N6 O3 S, 0.5(C H2 Cl2)'
_chemical_formula_sum 'C25.5 H16 B Cl N6 O3 S'
_chemical_formula_weight 532.76
_chemical_name_systematic
; 
 ? 
;
_space_group_IT_number 33
_symmetry_cell_setting orthorhombic
_symmetry_space_group_name_Hall 'P 2c -2n'
_symmetry_space_group_name_H-M 'P n a 21'
_atom_sites_solution_hydrogens geom
_atom_sites_solution_primary direct
_atom_sites_solution_secondary difmap
_audit_creation_method SHELXL-97
_cell_angle_alpha 90.00
_cell_angle_beta 90.00
_cell_angle_gamma 90.00
_cell_formula_units_Z 8
_cell_length_a 20.0996(3)
_cell_length_b 11.4689(5)
_cell_length_c 19.5158(4)
_cell_measurement_reflns_used 22686
_cell_measurement_temperature 150(1)
_cell_measurement_theta_max 27.6
_cell_measurement_theta_min 2.6
_cell_volume 4498.8(2)
_computing_cell_refinement 'Denzo-SMN (Otwinowski & Minor, 1997)'
_computing_data_collection 'Collect (Nonius B.V., 1997-2002)'
_computing_data_reduction Denzo-SMN
_computing_molecular_graphics 'PLATON (Spek, 2009)'
_computing_publication_material 'SHELXTL V6.1'
_computing_structure_refinement 'SHELXTL V6.1 (Sheldrick, 2008)'
_computing_structure_solution 'SIR-92 (Altomare et al., 1994)'
_diffrn_ambient_temperature 150(1)
_diffrn_detector_area_resol_mean 9
_diffrn_measured_fraction_theta_full 0.998
_diffrn_measured_fraction_theta_max 0.998
_diffrn_measurement_device_type 'Nonius KappaCCD'
_diffrn_measurement_method '\f scans and \w scans with \k offsets'
_diffrn_radiation_monochromator graphite
_diffrn_radiation_source 'fine-focus sealed tube'
_diffrn_radiation_type MoK\a
_diffrn_radiation_wavelength 0.71073
_diffrn_reflns_av_R_equivalents 0.0953
_diffrn_reflns_av_sigmaI/netI 0.0749
_diffrn_reflns_limit_h_max 23
_diffrn_reflns_limit_h_min -23
_diffrn_reflns_limit_k_max 13
_diffrn_reflns_limit_k_min -13
_diffrn_reflns_limit_l_max 23
_diffrn_reflns_limit_l_min -21
_diffrn_reflns_number 40204
_diffrn_reflns_theta_full 25.00
_diffrn_reflns_theta_max 25.00
_diffrn_reflns_theta_min 2.69
_diffrn_standards_number 0
_exptl_absorpt_coefficient_mu 0.309
_exptl_absorpt_correction_T_max 1.004
_exptl_absorpt_correction_T_min 0.805
_exptl_absorpt_correction_type multi-scan
_exptl_absorpt_process_details
;
multi-scan from symmetry-related measurements 
 Sortav (Blessing 1995)
;
_exptl_crystal_colour purple
_exptl_crystal_density_diffrn 1.573
_exptl_crystal_description block
_exptl_crystal_F_000 2184
_exptl_crystal_size_max 0.14
_exptl_crystal_size_mid 0.10
_exptl_crystal_size_min 0.07
_refine_diff_density_max 0.520
_refine_diff_density_min -0.545
_refine_diff_density_rms 0.068
_refine_ls_abs_structure_details 'Flack H D (1983), Acta Cryst. A39, 876-881'
_refine_ls_abs_structure_Flack 0.05(9)
_refine_ls_extinction_method none
_refine_ls_goodness_of_fit_ref 1.021
_refine_ls_hydrogen_treatment constr
_refine_ls_matrix_type full
_refine_ls_number_parameters 678
_refine_ls_number_reflns 7805
_refine_ls_number_restraints 1
_refine_ls_restrained_S_all 1.021
_refine_ls_R_factor_all 0.0999
_refine_ls_R_factor_gt 0.0561
_refine_ls_shift/su_max 0.000
_refine_ls_shift/su_mean 0.000
_refine_ls_structure_factor_coef Fsqd
_refine_ls_weighting_details 'calc w=1/[\s^2^(Fo^2^)+(0.0932P)^2^+0.4090P] where P=(Fo^2^+2Fc^2^)/3'
_refine_ls_weighting_scheme calc
_refine_ls_wR_factor_gt 0.1328
_refine_ls_wR_factor_ref 0.1601
_reflns_number_gt 5340
_reflns_number_total 7805
_reflns_threshold_expression I>2\s(I)
_cod_data_source_file jo202365x_si_003.cif
_cod_data_source_block k11106a
_cod_original_formula_sum 'C25.50 H16 B Cl N6 O3 S'
_cod_database_code 4027013

loop_
_symmetry_equiv_pos_as_xyz
'x, y, z'
'-x, -y, z+1/2'
'-x+1/2, y+1/2, z+1/2'
'x+1/2, -y+1/2, z'

loop_
_atom_site_label
_atom_site_type_symbol
_atom_site_fract_x
_atom_site_fract_y
_atom_site_fract_z
_atom_site_U_iso_or_equiv
_atom_site_adp_type
_atom_site_occupancy
_atom_site_symmetry_multiplicity
_atom_site_calc_flag
_atom_site_refinement_flags
S1A S 0.65249(6) 0.99579(13) 0.47757(8) 0.0346(4) Uani 1 1 d .
O1A O 0.60206(16) 0.9030(3) 0.4519(2) 0.0328(9) Uani 1 1 d .
O2A O 0.68266(18) 1.0504(4) 0.4195(2) 0.0507(12) Uani 1 1 d .
O3A O 0.69468(17) 0.9419(4) 0.5269(2) 0.0463(11) Uani 1 1 d .
N1A N 0.50883(19) 0.8326(4) 0.3857(2) 0.0292(11) Uani 1 1 d .
N2A N 0.4410(2) 1.0008(4) 0.3772(2) 0.0298(11) Uani 1 1 d .
N3A N 0.5558(2) 1.0097(4) 0.3488(2) 0.0287(11) Uani 1 1 d .
N4A N 0.64466(19) 1.0033(4) 0.2683(2) 0.0278(12) Uani 1 1 d .
N5A N 0.61360(18) 0.8325(4) 0.3313(2) 0.0285(11) Uani 1 1 d .
N6A N 0.5521(2) 0.6556(4) 0.3392(2) 0.0311(11) Uani 1 1 d .
C1A C 0.5032(3) 0.7161(5) 0.3710(3) 0.0298(13) Uani 1 1 d .
C2A C 0.4331(2) 0.6896(5) 0.3779(3) 0.0270(13) Uani 1 1 d .
C3A C 0.3976(2) 0.5849(5) 0.3704(3) 0.0348(14) Uani 1 1 d .
H3AA H 0.4197 0.5127 0.3635 0.042 Uiso 1 1 calc R
C4A C 0.3282(3) 0.5915(6) 0.3734(3) 0.0407(16) Uani 1 1 d .
H4AA H 0.3030 0.5218 0.3688 0.049 Uiso 1 1 calc R
C5A C 0.2949(2) 0.6955(6) 0.3826(3) 0.0337(14) Uani 1 1 d .
H5AA H 0.2477 0.6960 0.3841 0.040 Uiso 1 1 calc R
C6A C 0.3298(2) 0.8003(6) 0.3900(3) 0.0333(14) Uani 1 1 d .
H6AA H 0.3070 0.8719 0.3968 0.040 Uiso 1 1 calc R
C7A C 0.3990(2) 0.7962(5) 0.3872(3) 0.0282(13) Uani 1 1 d .
C8A C 0.4480(2) 0.8881(5) 0.3888(3) 0.0275(13) Uani 1 1 d .
C9A C 0.4948(2) 1.0601(5) 0.3539(3) 0.0293(13) Uani 1 1 d .
C10A C 0.4998(2) 1.1677(5) 0.3143(3) 0.0316(13) Uani 1 1 d .
C11A C 0.4534(3) 1.2577(5) 0.3030(3) 0.0356(15) Uani 1 1 d .
H11A H 0.4104 1.2566 0.3232 0.043 Uiso 1 1 calc R
C12A C 0.4739(3) 1.3481(5) 0.2607(3) 0.0369(15) Uani 1 1 d .
H12A H 0.4448 1.4124 0.2539 0.044 Uiso 1 1 calc R
C13A C 0.5341(2) 1.3486(5) 0.2285(3) 0.0331(14) Uani 1 1 d .
H13A H 0.5452 1.4128 0.2000 0.040 Uiso 1 1 calc R
C14A C 0.5805(3) 1.2573(5) 0.2362(3) 0.0322(14) Uani 1 1 d .
H14A H 0.6217 1.2559 0.2123 0.039 Uiso 1 1 calc R
C15A C 0.5613(2) 1.1684(5) 0.2820(3) 0.0299(13) Uani 1 1 d .
C16A C 0.5952(2) 1.0613(5) 0.2999(3) 0.0282(13) Uani 1 1 d .
C17A C 0.6507(2) 0.8888(5) 0.2804(3) 0.0291(14) Uani 1 1 d .
C18A C 0.6772(2) 0.7986(5) 0.2378(3) 0.0312(13) Uani 1 1 d .
C19A C 0.7165(3) 0.8050(6) 0.1788(3) 0.0365(15) Uani 1 1 d .
H19A H 0.7350 0.8770 0.1640 0.044 Uiso 1 1 calc R
C20A C 0.7275(3) 0.7017(6) 0.1423(3) 0.0416(16) Uani 1 1 d .
H20A H 0.7540 0.7032 0.1020 0.050 Uiso 1 1 calc R
C21A C 0.7002(3) 0.5970(6) 0.1644(3) 0.0416(15) Uani 1 1 d .
H21A H 0.7088 0.5280 0.1390 0.050 Uiso 1 1 calc R
C22A C 0.6607(3) 0.5904(6) 0.2226(3) 0.0387(15) Uani 1 1 d .
H22A H 0.6423 0.5181 0.2368 0.046 Uiso 1 1 calc R
C23A C 0.6487(2) 0.6908(5) 0.2593(3) 0.0302(14) Uani 1 1 d .
C24A C 0.6044(2) 0.7168(5) 0.3161(3) 0.0263(13) Uani 1 1 d .
C25A C 0.6014(3) 1.0952(5) 0.5203(3) 0.0427(16) Uani 1 1 d .
H25A H 0.6286 1.1593 0.5382 0.064 Uiso 1 1 calc R
H25B H 0.5789 1.0558 0.5583 0.064 Uiso 1 1 calc R
H25C H 0.5682 1.1262 0.4884 0.064 Uiso 1 1 calc R
B1A B 0.5729(3) 0.8964(6) 0.3815(3) 0.0309(15) Uani 1 1 d .
S1B S 0.65711(6) 0.49348(13) 0.46257(7) 0.0345(4) Uani 1 1 d .
O1B O 0.61281(16) 0.5913(3) 0.4904(2) 0.0308(9) Uani 1 1 d .
O2B O 0.69127(19) 0.4385(4) 0.5178(2) 0.0541(12) Uani 1 1 d .
O3B O 0.69541(17) 0.5408(4) 0.4079(2) 0.0449(11) Uani 1 1 d .
N1B N 0.51845(19) 0.6622(4) 0.5572(2) 0.0254(10) Uani 1 1 d .
N2B N 0.45286(19) 0.4884(4) 0.5672(2) 0.0270(10) Uani 1 1 d .
N3B N 0.56803(18) 0.4879(4) 0.5951(2) 0.0253(11) Uani 1 1 d .
N4B N 0.65830(19) 0.4994(4) 0.6740(3) 0.0301(12) Uani 1 1 d .
N5B N 0.62397(19) 0.6661(4) 0.6106(2) 0.0241(10) Uani 1 1 d .
N6B N 0.55797(19) 0.8401(4) 0.6029(2) 0.0270(11) Uani 1 1 d .
C1B C 0.5102(2) 0.7766(5) 0.5729(3) 0.0276(13) Uani 1 1 d .
C2B C 0.4398(2) 0.8000(5) 0.5670(3) 0.0310(14) Uani 1 1 d .
C3B C 0.4018(2) 0.9020(5) 0.5752(3) 0.0336(14) Uani 1 1 d .
H3BA H 0.4228 0.9749 0.5835 0.040 Uiso 1 1 calc R
C4B C 0.3342(3) 0.8945(5) 0.5710(3) 0.0350(14) Uani 1 1 d .
H4BA H 0.3081 0.9631 0.5760 0.042 Uiso 1 1 calc R
C5B C 0.3027(3) 0.7876(5) 0.5596(3) 0.0360(14) Uani 1 1 d .
H5BA H 0.2556 0.7855 0.5564 0.043 Uiso 1 1 calc R
C6B C 0.3380(2) 0.6851(6) 0.5529(3) 0.0348(15) Uani 1 1 d .
H6BA H 0.3157 0.6127 0.5472 0.042 Uiso 1 1 calc R
C7B C 0.4070(2) 0.6911(5) 0.5548(3) 0.0278(13) Uani 1 1 d .
C8B C 0.4581(2) 0.6028(5) 0.5545(3) 0.0290(13) Uani 1 1 d .
C9B C 0.5071(2) 0.4339(5) 0.5917(3) 0.0296(13) Uani 1 1 d .
C10B C 0.5131(3) 0.3283(5) 0.6323(3) 0.0308(13) Uani 1 1 d .
C11B C 0.4692(3) 0.2375(5) 0.6457(3) 0.0326(14) Uani 1 1 d .
H11B H 0.4259 0.2364 0.6261 0.039 Uiso 1 1 calc R
C12B C 0.4905(3) 0.1485(5) 0.6888(3) 0.0366(15) Uani 1 1 d .
H12B H 0.4624 0.0834 0.6969 0.044 Uiso 1 1 calc R
C13B C 0.5540(3) 0.1540(5) 0.7206(3) 0.0356(14) Uani 1 1 d .
H13B H 0.5673 0.0926 0.7503 0.043 Uiso 1 1 calc R
C14B C 0.5963(3) 0.2449(5) 0.7098(3) 0.0341(15) Uani 1 1 d .
H14B H 0.6379 0.2484 0.7327 0.041 Uiso 1 1 calc R
C15B C 0.5774(2) 0.3320(5) 0.6648(3) 0.0292(13) Uani 1 1 d .
C16B C 0.6089(2) 0.4397(5) 0.6437(3) 0.0300(14) Uani 1 1 d .
C17B C 0.6617(2) 0.6135(5) 0.6599(3) 0.0292(14) Uani 1 1 d .
C18B C 0.6892(2) 0.7074(5) 0.7014(3) 0.0292(13) Uani 1 1 d .
C19B C 0.7314(3) 0.7071(6) 0.7585(3) 0.0356(14) Uani 1 1 d .
H19B H 0.7517 0.6372 0.7742 0.043 Uiso 1 1 calc R
C20B C 0.7421(3) 0.8112(6) 0.7907(3) 0.0395(16) Uani 1 1 d .
H20B H 0.7707 0.8130 0.8295 0.047 Uiso 1 1 calc R
C21B C 0.7126(3) 0.9151(6) 0.7688(3) 0.0426(16) Uani 1 1 d .
H21B H 0.7214 0.9856 0.7927 0.051 Uiso 1 1 calc R
C22B C 0.6710(2) 0.9163(5) 0.7130(3) 0.0351(14) Uani 1 1 d .
H22B H 0.6511 0.9870 0.6981 0.042 Uiso 1 1 calc R
C23B C 0.6585(2) 0.8115(5) 0.6785(3) 0.0290(14) Uani 1 1 d .
C24B C 0.6132(3) 0.7804(5) 0.6255(3) 0.0307(14) Uani 1 1 d .
C25B C 0.6005(3) 0.3951(6) 0.4274(4) 0.0493(18) Uani 1 1 d .
H25D H 0.6247 0.3328 0.4037 0.074 Uiso 1 1 calc R
H25E H 0.5717 0.4358 0.3947 0.074 Uiso 1 1 calc R
H25F H 0.5733 0.3613 0.4640 0.074 Uiso 1 1 calc R
B1B B 0.5825(3) 0.6008(6) 0.5604(3) 0.0295(15) Uani 1 1 d .
Cl1 Cl 0.79071(10) 1.20619(17) 0.45222(10) 0.0733(5) Uani 1 1 d .
Cl2 Cl 0.92601(9) 1.2770(2) 0.48313(12) 0.0886(8) Uani 1 1 d .
C1S C 0.8437(3) 1.3227(6) 0.4677(4) 0.069(2) Uani 1 1 d .
H1SA H 0.8273 1.3669 0.5079 0.083 Uiso 1 1 calc R
H1SB H 0.8431 1.3757 0.4276 0.083 Uiso 1 1 calc R

loop_
_atom_site_aniso_label
_atom_site_aniso_U_11
_atom_site_aniso_U_22
_atom_site_aniso_U_33
_atom_site_aniso_U_23
_atom_site_aniso_U_13
_atom_site_aniso_U_12
S1A 0.0263(6) 0.0420(10) 0.0354(9) 0.0002(7) -0.0037(6) -0.0023(6)
O1A 0.0340(19) 0.031(2) 0.033(2) 0.0032(19) -0.0044(15) -0.0009(16)
O2A 0.040(2) 0.071(3) 0.041(2) 0.008(2) -0.0029(18) -0.020(2)
O3A 0.0312(19) 0.063(3) 0.045(3) 0.007(2) -0.0119(17) 0.005(2)
N1A 0.028(2) 0.028(3) 0.031(3) 0.003(2) 0.0010(19) 0.0001(19)
N2A 0.032(2) 0.025(3) 0.033(3) -0.002(2) -0.001(2) 0.0010(19)
N3A 0.031(2) 0.024(3) 0.031(3) 0.002(2) 0.0005(19) -0.001(2)
N4A 0.029(2) 0.023(3) 0.031(3) 0.001(2) -0.0006(19) -0.0037(19)
N5A 0.021(2) 0.027(3) 0.037(3) 0.000(2) -0.0048(19) -0.001(2)
N6A 0.033(2) 0.024(3) 0.036(3) 0.001(2) -0.002(2) 0.004(2)
C1A 0.033(3) 0.030(4) 0.026(3) -0.002(3) -0.004(2) -0.002(3)
C2A 0.032(3) 0.022(3) 0.027(3) -0.003(2) -0.003(2) -0.001(2)
C3A 0.035(3) 0.028(3) 0.041(4) 0.001(3) -0.003(2) -0.003(2)
C4A 0.040(3) 0.045(4) 0.038(4) -0.001(3) 0.002(3) -0.010(3)
C5A 0.024(3) 0.047(4) 0.031(3) -0.001(3) 0.003(2) -0.007(3)
C6A 0.033(3) 0.035(4) 0.032(3) 0.002(3) 0.001(2) 0.003(3)
C7A 0.033(3) 0.026(3) 0.025(3) 0.002(3) -0.004(2) -0.004(2)
C8A 0.025(2) 0.025(3) 0.032(3) 0.000(3) 0.002(2) 0.000(2)
C9A 0.030(3) 0.028(4) 0.030(3) -0.004(3) -0.008(2) 0.003(2)
C10A 0.032(3) 0.024(3) 0.039(3) -0.002(3) -0.006(2) 0.004(2)
C11A 0.035(3) 0.033(4) 0.039(3) 0.000(3) -0.009(2) 0.003(3)
C12A 0.045(3) 0.022(4) 0.043(4) -0.003(3) -0.014(3) 0.004(3)
C13A 0.037(3) 0.028(4) 0.034(3) 0.001(3) -0.013(2) -0.002(3)
C14A 0.042(3) 0.028(4) 0.027(3) 0.000(3) -0.005(2) -0.003(2)
C15A 0.035(3) 0.023(3) 0.031(3) -0.002(3) -0.005(2) -0.007(2)
C16A 0.027(2) 0.028(3) 0.030(3) -0.004(3) -0.006(2) -0.004(2)
C17A 0.026(2) 0.029(4) 0.032(3) 0.001(3) 0.002(2) -0.005(2)
C18A 0.024(2) 0.032(4) 0.037(3) -0.003(3) -0.002(2) 0.004(2)
C19A 0.026(3) 0.036(4) 0.047(4) 0.001(3) 0.002(2) -0.001(2)
C20A 0.031(3) 0.050(5) 0.044(4) -0.008(3) 0.005(3) 0.005(3)
C21A 0.043(3) 0.033(4) 0.049(4) -0.014(3) -0.008(3) 0.004(3)
C22A 0.030(3) 0.040(4) 0.046(4) -0.008(3) 0.001(3) 0.003(2)
C23A 0.026(3) 0.032(4) 0.033(3) -0.001(3) -0.006(2) 0.004(2)
C24A 0.022(2) 0.023(3) 0.034(3) 0.002(3) -0.001(2) 0.002(2)
C25A 0.050(3) 0.031(4) 0.047(4) -0.001(3) 0.000(3) 0.000(3)
B1A 0.031(3) 0.028(4) 0.034(4) -0.003(3) 0.000(3) -0.005(3)
S1B 0.0294(7) 0.0396(10) 0.0345(10) -0.0040(7) 0.0060(6) 0.0016(6)
O1B 0.0352(18) 0.026(2) 0.031(2) -0.0054(18) 0.0059(16) 0.0005(16)
O2B 0.043(2) 0.077(4) 0.042(3) 0.003(2) 0.0009(19) 0.026(2)
O3B 0.035(2) 0.057(3) 0.043(3) -0.007(2) 0.0138(18) -0.010(2)
N1B 0.028(2) 0.021(3) 0.028(3) -0.002(2) 0.0018(18) -0.0037(18)
N2B 0.028(2) 0.026(3) 0.027(2) 0.000(2) 0.0000(19) 0.000(2)
N3B 0.0227(19) 0.024(3) 0.030(3) -0.003(2) 0.0009(18) 0.0008(18)
N4B 0.023(2) 0.030(3) 0.037(3) -0.007(2) 0.0042(18) 0.0033(19)
N5B 0.028(2) 0.019(3) 0.026(3) 0.002(2) 0.0002(19) -0.0027(19)
N6B 0.028(2) 0.021(3) 0.032(3) 0.004(2) 0.0000(19) 0.001(2)
C1B 0.024(2) 0.026(4) 0.032(3) 0.005(3) 0.000(2) -0.004(2)
C2B 0.031(3) 0.039(4) 0.023(3) 0.009(3) 0.002(2) 0.009(3)
C3B 0.037(3) 0.031(4) 0.032(3) 0.003(3) 0.000(2) -0.001(3)
C4B 0.032(3) 0.033(4) 0.040(4) -0.001(3) 0.005(3) 0.008(3)
C5B 0.031(3) 0.038(4) 0.039(3) 0.005(3) 0.003(3) 0.005(3)
C6B 0.030(3) 0.046(4) 0.028(3) 0.005(3) -0.001(2) -0.004(3)
C7B 0.025(2) 0.035(4) 0.024(3) 0.001(3) 0.000(2) -0.003(2)
C8B 0.029(3) 0.032(4) 0.026(3) 0.004(3) -0.002(2) -0.002(2)
C9B 0.028(3) 0.031(4) 0.029(3) -0.003(3) 0.001(2) -0.004(2)
C10B 0.036(3) 0.025(4) 0.031(3) -0.001(3) 0.004(2) 0.007(2)
C11B 0.032(3) 0.029(4) 0.037(3) -0.005(3) 0.009(2) -0.003(2)
C12B 0.048(3) 0.023(4) 0.039(3) 0.002(3) 0.015(3) -0.001(3)
C13B 0.046(3) 0.025(3) 0.036(3) 0.001(3) 0.007(3) 0.010(3)
C14B 0.042(3) 0.028(4) 0.033(3) 0.000(3) 0.003(2) 0.001(3)
C15B 0.029(3) 0.024(3) 0.035(3) -0.002(3) 0.001(2) 0.000(2)
C16B 0.025(2) 0.026(4) 0.038(3) -0.002(3) 0.002(2) 0.000(2)
C17B 0.025(2) 0.025(4) 0.037(3) -0.001(3) 0.004(2) 0.006(2)
C18B 0.023(2) 0.028(3) 0.036(3) -0.003(3) 0.005(2) 0.001(2)
C19B 0.034(3) 0.032(4) 0.041(3) -0.007(3) -0.001(2) 0.002(3)
C20B 0.038(3) 0.053(5) 0.028(3) -0.005(3) -0.007(2) 0.001(3)
C21B 0.040(3) 0.043(4) 0.044(4) -0.008(3) -0.002(3) -0.011(3)
C22B 0.032(3) 0.031(4) 0.041(4) 0.001(3) 0.007(3) -0.003(2)
C23B 0.024(3) 0.029(4) 0.035(3) -0.001(3) 0.003(2) -0.003(2)
C24B 0.032(3) 0.033(4) 0.027(3) 0.001(3) 0.007(2) -0.002(3)
C25B 0.049(4) 0.043(4) 0.056(4) -0.010(4) 0.020(3) -0.010(3)
B1B 0.035(3) 0.029(4) 0.025(3) -0.003(3) 0.006(3) -0.003(3)
Cl1 0.0912(12) 0.0652(13) 0.0635(11) -0.0072(9) 0.0079(10) -0.0291(10)
Cl2 0.0838(12) 0.111(2) 0.0713(14) 0.0439(14) -0.0171(11) -0.0195(12)
C1S 0.075(4) 0.050(5) 0.083(6) -0.006(4) 0.004(4) -0.023(4)

loop_
_atom_type_symbol
_atom_type_description
_atom_type_scat_dispersion_real
_atom_type_scat_dispersion_imag
_atom_type_scat_source
C C 0.0033 0.0016 'International Tables Vol C Tables 4.2.6.8 and 6.1.1.4'
H H 0.0000 0.0000 'International Tables Vol C Tables 4.2.6.8 and 6.1.1.4'
B B 0.0013 0.0007 'International Tables Vol C Tables 4.2.6.8 and 6.1.1.4'
N N 0.0061 0.0033 'International Tables Vol C Tables 4.2.6.8 and 6.1.1.4'
O O 0.0106 0.0060 'International Tables Vol C Tables 4.2.6.8 and 6.1.1.4'
S S 0.1246 0.1234 'International Tables Vol C Tables 4.2.6.8 and 6.1.1.4'
Cl Cl 0.1484 0.1585 'International Tables Vol C Tables 4.2.6.8 and 6.1.1.4'

loop_
_geom_angle_atom_site_label_1
_geom_angle_atom_site_label_2
_geom_angle_atom_site_label_3
_geom_angle
O3A S1A O2A 118.2(2)
O3A S1A O1A 108.0(2)
O2A S1A O1A 108.8(2)
O3A S1A C25A 108.1(3)
O2A S1A C25A 110.0(3)
O1A S1A C25A 102.6(2)
B1A O1A S1A 125.9(4)
C1A N1A C8A 112.7(4)
C1A N1A B1A 122.7(4)
C8A N1A B1A 123.0(5)
C8A N2A C9A 117.6(4)
C9A N3A C16A 112.8(5)
C9A N3A B1A 123.3(4)
C16A N3A B1A 122.8(5)
C17A N4A C16A 118.1(5)
C24A N5A C17A 111.3(5)
C24A N5A B1A 123.5(5)
C17A N5A B1A 122.6(5)
C24A N6A C1A 117.0(5)
N6A C1A N1A 122.4(5)
N6A C1A C2A 129.9(5)
N1A C1A C2A 105.4(5)
C3A C2A C7A 120.4(5)
C3A C2A C1A 131.7(5)
C7A C2A C1A 107.6(5)
C4A C3A C2A 117.2(5)
C4A C3A H3AA 121.4
C2A C3A H3AA 121.4
C5A C4A C3A 122.4(6)
C5A C4A H4AA 118.8
C3A C4A H4AA 118.8
C4A C5A C6A 120.9(5)
C4A C5A H5AA 119.5
C6A C5A H5AA 119.5
C7A C6A C5A 117.9(6)
C7A C6A H6AA 121.1
C5A C6A H6AA 121.1
C6A C7A C2A 121.2(5)
C6A C7A C8A 131.1(6)
C2A C7A C8A 107.7(4)
N2A C8A N1A 122.6(5)
N2A C8A C7A 129.7(5)
N1A C8A C7A 105.5(5)
N2A C9A N3A 122.0(5)
N2A C9A C10A 131.1(5)
N3A C9A C10A 105.0(4)
C15A C10A C11A 121.0(6)
C15A C10A C9A 107.9(5)
C11A C10A C9A 131.0(5)
C12A C11A C10A 116.3(5)
C12A C11A H11A 121.8
C10A C11A H11A 121.8
C13A C12A C11A 122.7(5)
C13A C12A H12A 118.6
C11A C12A H12A 118.6
C12A C13A C14A 122.4(6)
C12A C13A H13A 118.8
C14A C13A H13A 118.8
C13A C14A C15A 115.0(5)
C13A C14A H14A 122.5
C15A C14A H14A 122.5
C10A C15A C14A 122.5(5)
C10A C15A C16A 107.8(5)
C14A C15A C16A 129.6(5)
N4A C16A N3A 122.0(5)
N4A C16A C15A 131.1(5)
N3A C16A C15A 105.1(4)
N4A C17A N5A 122.0(5)
N4A C17A C18A 129.8(5)
N5A C17A C18A 106.1(5)
C19A C18A C23A 121.0(5)
C19A C18A C17A 130.6(5)
C23A C18A C17A 107.8(5)
C18A C19A C20A 117.6(6)
C18A C19A H19A 121.2
C20A C19A H19A 121.2
C21A C20A C19A 120.8(5)
C21A C20A H20A 119.6
C19A C20A H20A 119.6
C22A C21A C20A 121.8(6)
C22A C21A H21A 119.1
C20A C21A H21A 119.1
C23A C22A C21A 118.7(6)
C23A C22A H22A 120.6
C21A C22A H22A 120.6
C22A C23A C18A 120.1(5)
C22A C23A C24A 132.5(5)
C18A C23A C24A 107.1(5)
N6A C24A N5A 122.5(5)
N6A C24A C23A 129.0(5)
N5A C24A C23A 106.4(5)
S1A C25A H25A 109.5
S1A C25A H25B 109.5
H25A C25A H25B 109.5
S1A C25A H25C 109.5
H25A C25A H25C 109.5
H25B C25A H25C 109.5
N5A B1A N1A 105.9(5)
N5A B1A N3A 106.2(5)
N1A B1A N3A 104.7(4)
N5A B1A O1A 114.7(5)
N1A B1A O1A 108.3(5)
N3A B1A O1A 116.1(5)
O3B S1B O2B 118.4(2)
O3B S1B O1B 107.5(3)
O2B S1B O1B 109.6(2)
O3B S1B C25B 107.7(3)
O2B S1B C25B 109.0(3)
O1B S1B C25B 103.6(3)
B1B O1B S1B 127.8(4)
C1B N1B C8B 112.0(4)
C1B N1B B1B 124.2(4)
C8B N1B B1B 122.0(5)
C8B N2B C9B 117.2(4)
C16B N3B C9B 112.7(4)
C16B N3B B1B 123.3(4)
C9B N3B B1B 122.9(4)
C17B N4B C16B 116.4(5)
C24B N5B C17B 111.4(5)
C24B N5B B1B 122.4(5)
C17B N5B B1B 123.5(5)
C1B N6B C24B 116.6(5)
N6B C1B N1B 122.4(5)
N6B C1B C2B 129.5(6)
N1B C1B C2B 106.4(5)
C3B C2B C7B 119.7(5)
C3B C2B C1B 132.7(6)
C7B C2B C1B 107.5(5)
C4B C3B C2B 118.8(6)
C4B C3B H3BA 120.6
C2B C3B H3BA 120.6
C3B C4B C5B 121.0(5)
C3B C4B H4BA 119.5
C5B C4B H4BA 119.5
C6B C5B C4B 122.1(5)
C6B C5B H5BA 119.0
C4B C5B H5BA 119.0
C5B C6B C7B 117.9(6)
C5B C6B H6BA 121.0
C7B C6B H6BA 121.0
C6B C7B C2B 120.4(5)
C6B C7B C8B 132.5(6)
C2B C7B C8B 106.6(4)
N2B C8B N1B 122.7(5)
N2B C8B C7B 129.2(5)
N1B C8B C7B 106.0(5)
N2B C9B N3B 122.1(5)
N2B C9B C10B 130.5(5)
N3B C9B C10B 105.9(4)
C11B C10B C15B 120.7(5)
C11B C10B C9B 132.4(5)
C15B C10B C9B 106.8(5)
C10B C11B C12B 117.9(5)
C10B C11B H11B 121.1
C12B C11B H11B 121.1
C11B C12B C13B 120.6(6)
C11B C12B H12B 119.7
C13B C12B H12B 119.7
C14B C13B C12B 121.8(6)
C14B C13B H13B 119.1
C12B C13B H13B 119.1
C13B C14B C15B 118.7(5)
C13B C14B H14B 120.6
C15B C14B H14B 120.6
C14B C15B C10B 120.2(5)
C14B C15B C16B 132.6(5)
C10B C15B C16B 107.0(5)
N4B C16B N3B 122.8(5)
N4B C16B C15B 129.2(5)
N3B C16B C15B 106.2(4)
N4B C17B N5B 123.2(5)
N4B C17B C18B 128.9(5)
N5B C17B C18B 106.0(5)
C19B C18B C23B 121.1(5)
C19B C18B C17B 132.1(5)
C23B C18B C17B 106.5(4)
C20B C19B C18B 117.4(6)
C20B C19B H19B 121.3
C18B C19B H19B 121.3
C19B C20B C21B 122.4(5)
C19B C20B H20B 118.8
C21B C20B H20B 118.8
C22B C21B C20B 120.7(6)
C22B C21B H21B 119.7
C20B C21B H21B 119.7
C21B C22B C23B 118.8(6)
C21B C22B H22B 120.6
C23B C22B H22B 120.6
C22B C23B C18B 119.6(5)
C22B C23B C24B 132.8(5)
C18B C23B C24B 107.2(5)
N5B C24B N6B 122.7(5)
N5B C24B C23B 107.1(5)
N6B C24B C23B 128.6(5)
S1B C25B H25D 109.5
S1B C25B H25E 109.5
H25D C25B H25E 109.5
S1B C25B H25F 109.5
H25D C25B H25F 109.5
H25E C25B H25F 109.5
N1B B1B N5B 106.1(5)
N1B B1B N3B 105.4(4)
N5B B1B N3B 104.3(5)
N1B B1B O1B 110.7(5)
N5B B1B O1B 114.1(4)
N3B B1B O1B 115.5(5)
Cl1 C1S Cl2 112.2(4)
Cl1 C1S H1SA 109.2
Cl2 C1S H1SA 109.2
Cl1 C1S H1SB 109.2
Cl2 C1S H1SB 109.2
H1SA C1S H1SB 107.9

loop_
_geom_bond_atom_site_label_1
_geom_bond_atom_site_label_2
_geom_bond_distance
S1A O3A 1.424(4)
S1A O2A 1.430(4)
S1A O1A 1.553(4)
S1A C25A 1.746(6)
O1A B1A 1.496(8)
N1A C1A 1.371(7)
N1A C8A 1.379(7)
N1A B1A 1.483(7)
N2A C8A 1.319(7)
N2A C9A 1.356(7)
N3A C9A 1.360(7)
N3A C16A 1.375(7)
N3A B1A 1.487(8)
N4A C17A 1.340(7)
N4A C16A 1.346(7)
N5A C24A 1.372(7)
N5A C17A 1.400(7)
N5A B1A 1.471(8)
N6A C24A 1.343(7)
N6A C1A 1.353(7)
C1A C2A 1.448(7)
C2A C3A 1.404(8)
C2A C7A 1.414(8)
C3A C4A 1.398(8)
C3A H3AA 0.9500
C4A C5A 1.379(9)
C4A H4AA 0.9500
C5A C6A 1.398(8)
C5A H5AA 0.9500
C6A C7A 1.392(7)
C6A H6AA 0.9500
C7A C8A 1.444(7)
C9A C10A 1.459(8)
C10A C15A 1.387(7)
C10A C11A 1.410(8)
C11A C12A 1.388(8)
C11A H11A 0.9500
C12A C13A 1.363(8)
C12A H12A 0.9500
C13A C14A 1.410(8)
C13A H13A 0.9500
C14A C15A 1.411(8)
C14A H14A 0.9500
C15A C16A 1.448(8)
C17A C18A 1.431(8)
C18A C19A 1.397(8)
C18A C23A 1.425(8)
C19A C20A 1.400(9)
C19A H19A 0.9500
C20A C21A 1.389(9)
C20A H20A 0.9500
C21A C22A 1.387(9)
C21A H21A 0.9500
C22A C23A 1.377(8)
C22A H22A 0.9500
C23A C24A 1.453(8)
C25A H25A 0.9800
C25A H25B 0.9800
C25A H25C 0.9800
S1B O3B 1.424(4)
S1B O2B 1.425(4)
S1B O1B 1.532(4)
S1B C25B 1.743(6)
O1B B1B 1.499(7)
N1B C1B 1.357(7)
N1B C8B 1.393(6)
N1B B1B 1.469(7)
N2B C8B 1.339(7)
N2B C9B 1.344(6)
N3B C16B 1.371(7)
N3B C9B 1.375(6)
N3B B1B 1.490(8)
N4B C17B 1.340(7)
N4B C16B 1.343(7)
N5B C24B 1.360(7)
N5B C17B 1.366(7)
N5B B1B 1.489(8)
N6B C1B 1.340(7)
N6B C24B 1.376(7)
C1B C2B 1.445(7)
C2B C3B 1.406(8)
C2B C7B 1.432(8)
C3B C4B 1.363(7)
C3B H3BA 0.9500
C4B C5B 1.398(8)
C4B H4BA 0.9500
C5B C6B 1.378(8)
C5B H5BA 0.9500
C6B C7B 1.390(7)
C6B H6BA 0.9500
C7B C8B 1.442(8)
C9B C10B 1.454(8)
C10B C11B 1.389(8)
C10B C15B 1.441(7)
C11B C12B 1.390(8)
C11B H11B 0.9500
C12B C13B 1.421(8)
C12B H12B 0.9500
C13B C14B 1.362(8)
C13B H13B 0.9500
C14B C15B 1.383(8)
C14B H14B 0.9500
C15B C16B 1.447(8)
C17B C18B 1.455(8)
C18B C19B 1.400(8)
C18B C23B 1.416(8)
C19B C20B 1.367(9)
C19B H19B 0.9500
C20B C21B 1.399(9)
C20B H20B 0.9500
C21B C22B 1.372(8)
C21B H21B 0.9500
C22B C23B 1.400(8)
C22B H22B 0.9500
C23B C24B 1.425(8)
C25B H25D 0.9800
C25B H25E 0.9800
C25B H25F 0.9800
Cl1 C1S 1.734(6)
Cl2 C1S 1.762(7)
C1S H1SA 0.9900
C1S H1SB 0.9900
